data_4312372
loop_
_publ_author_name
'Evgeny V. Dikarev'
'Renee Y. Becker'
'Eric Block'
'Zhixing Shan'
'R. Curtis Haltiwanger'
'Marina A. Petrukhina'

_publ_section_title
;
 The First Coordination Complexes of Selenones: A Structural Comparison
 with Complexes of Sulfones
;
_journal_name_full 'Inorganic Chemistry'
_journal_page_first 7098
_journal_page_last 7105
_journal_paper_doi 10.1021/ic0302130
_journal_volume 42
_journal_year 2003
_chemical_formula_moiety
;
  Rh2 (O2 C C F3)4 [(C6 H5)2 S O2]2, 2(C H2 Cl2)
;
_chemical_formula_sum 'C34 H24 Cl4 F12 O12 Rh2 S2'
_chemical_formula_weight 1264.27
_chemical_melting_point ?
_chemical_name_systematic
;
  tetrakis(mu2-trifluoroacetato-O,O')-bis(diphenyl 
sulfone-O)-di-rhodium(II,II)),
  dichloromethane solvate
;
_space_group_IT_number 2
_symmetry_cell_setting triclinic
_symmetry_space_group_name_Hall '-P 1'
_symmetry_space_group_name_H-M 'P -1'
_atom_sites_solution_hydrogens geom
_atom_sites_solution_primary direct
_atom_sites_solution_secondary difmap
_audit_creation_method SHELXL-97
_cell_angle_alpha 86.2260(10)
_cell_angle_beta 73.8870(10)
_cell_angle_gamma 88.1540(10)
_cell_formula_units_Z 1
_cell_length_a 8.3668(7)
_cell_length_b 9.4711(8)
_cell_length_c 14.2118(12)
_cell_measurement_reflns_used 6939
_cell_measurement_temperature 173(2)
_cell_measurement_theta_max 28.25
_cell_measurement_theta_min 2.53
_cell_volume 1079.48(16)
_computing_cell_refinement 'SMART, SAINT'
_computing_data_collection SMART
_computing_data_reduction SAINT
_computing_molecular_graphics 'SHELXP-93 (Sheldrick, 1993)'
_computing_publication_material 'SHELXCIF-93 (Sheldrick, 1993)'
_computing_structure_refinement 'SHELXL-97 (Sheldrick, 1997)'
_computing_structure_solution 'SHELXS-97 (Sheldrick, 1990)'
_diffrn_ambient_temperature 173(2)
_diffrn_measured_fraction_theta_full 0.899
_diffrn_measured_fraction_theta_max 0.899
_diffrn_measurement_device_type 'BRUKER SMART CCD'
_diffrn_measurement_method '0.3 deg wide \w exposures'
_diffrn_radiation_monochromator graphite
_diffrn_radiation_source 'fine-focus sealed tube'
_diffrn_radiation_type MoK\a
_diffrn_radiation_wavelength 0.71073
_diffrn_reflns_av_R_equivalents 0.0188
_diffrn_reflns_av_sigmaI/netI 0.0317
_diffrn_reflns_limit_h_max 10
_diffrn_reflns_limit_h_min -11
_diffrn_reflns_limit_k_max 12
_diffrn_reflns_limit_k_min -12
_diffrn_reflns_limit_l_max 18
_diffrn_reflns_limit_l_min -18
_diffrn_reflns_number 9275
_diffrn_reflns_theta_full 28.26
_diffrn_reflns_theta_max 28.26
_diffrn_reflns_theta_min 1.49
_diffrn_standards_decay_% 0
_diffrn_standards_interval_count na
_diffrn_standards_interval_time na
_diffrn_standards_number 'none (area detector data)'
_exptl_absorpt_coefficient_mu 1.220
_exptl_absorpt_correction_T_max 0.9415
_exptl_absorpt_correction_T_min 0.7263
_exptl_absorpt_correction_type 'multi-scan (SADABS)'
_exptl_crystal_colour green
_exptl_crystal_density_diffrn 1.945
_exptl_crystal_density_meas ?
_exptl_crystal_density_method none
_exptl_crystal_description plate
_exptl_crystal_F_000 622
_exptl_crystal_size_max 0.28
_exptl_crystal_size_mid 0.10
_exptl_crystal_size_min 0.05
_refine_diff_density_max 1.121
_refine_diff_density_min -0.758
_refine_diff_density_rms 0.098
_refine_ls_extinction_coef noref
_refine_ls_extinction_method none
_refine_ls_goodness_of_fit_ref 1.048
_refine_ls_hydrogen_treatment mixed
_refine_ls_matrix_type full
_refine_ls_number_parameters 338
_refine_ls_number_reflns 4809
_refine_ls_number_restraints 0
_refine_ls_restrained_S_all 1.048
_refine_ls_R_factor_all 0.0400
_refine_ls_R_factor_gt 0.0344
_refine_ls_shift/su_max 0.000
_refine_ls_shift/su_mean 0.000
_refine_ls_structure_factor_coef Fsqd
_refine_ls_weighting_details 'calc w=1/[\s^2^(Fo^2^)+(0.0456P)^2^+0.9985P] where P=(Fo^2^+2Fc^2^)/3'
_refine_ls_weighting_scheme calc
_refine_ls_wR_factor_gt 0.0826
_refine_ls_wR_factor_ref 0.0854
_reflns_number_gt 4295
_reflns_number_total 4809
_reflns_threshold_expression >2sigma(I)
_cod_data_source_file ic0302130_4.cif
_cod_data_source_block '[Rh2(O2CCF3)4(Ph2SO2)2],2CH2Cl2_(2b)'
_cod_depositor_comments
;
The following automatic conversions were performed:

'_chemical_melting_point' value 'not measured' was changed to '?' -
the value is undefined or not given.

Automatic conversion script
Id: cif_fix_values 1569 2011-02-09 13:29:24Z adriana 

The following automatic conversions were performed:

'_exptl_crystal_density_meas' value 'not measured' was changed to '?'
- the value is perceived as not measured.

Automatic conversion script
Id: cif_fix_values 3008 2015-01-20 13:52:24Z robertas 
;
_cod_original_cell_volume 1079.5(2)
_cod_database_code 4312372

loop_
_symmetry_equiv_pos_as_xyz
'x, y, z'
'-x, -y, -z'

loop_
_atom_site_label
_atom_site_type_symbol
_atom_site_fract_x
_atom_site_fract_y
_atom_site_fract_z
_atom_site_U_iso_or_equiv
_atom_site_adp_type
_atom_site_occupancy
_atom_site_symmetry_multiplicity
_atom_site_calc_flag
_atom_site_refinement_flags
_atom_site_disorder_assembly
_atom_site_disorder_group
Rh1 Rh 0.48330(3) 0.44683(2) 0.080985(15) 0.01772(8) Uani 1 1 d . . .
O1 O 0.5523(2) 0.6337(2) 0.11902(14) 0.0236(4) Uani 1 1 d . . .
O2 O 0.4141(3) 0.2668(2) 0.03419(14) 0.0238(4) Uani 1 1 d . . .
O3 O 0.2446(2) 0.5214(2) 0.11807(14) 0.0239(4) Uani 1 1 d . . .
O4 O 0.7230(2) 0.3790(2) 0.03495(15) 0.0250(4) Uani 1 1 d . . .
C1 C 0.5848(3) 0.7322(3) 0.0544(2) 0.0222(6) Uani 1 1 d . . .
C2 C 0.6256(4) 0.8741(3) 0.0877(2) 0.0288(6) Uani 1 1 d . . .
C3 C 0.1996(3) 0.5931(3) 0.0518(2) 0.0232(6) Uani 1 1 d . . .
C4 C 0.0262(4) 0.6626(4) 0.0827(2) 0.0330(7) Uani 1 1 d . . .
F1 F 0.4934(3) 0.9594(2) 0.10409(18) 0.0505(6) Uani 1 1 d . . .
F2 F 0.6707(3) 0.8582(2) 0.16986(16) 0.0484(6) Uani 1 1 d . . .
F3 F 0.7467(3) 0.9393(2) 0.02121(16) 0.0466(5) Uani 1 1 d . . .
F4 F -0.0622(3) 0.6173(3) 0.16989(19) 0.0702(8) Uani 1 1 d . . .
F5 F -0.0581(2) 0.6449(2) 0.01857(17) 0.0452(5) Uani 1 1 d . . .
F6 F 0.0432(3) 0.8031(2) 0.0834(2) 0.0560(6) Uani 1 1 d . . .
S1 S 0.52299(9) 0.35434(7) 0.31278(5) 0.02241(15) Uani 1 1 d . . .
O5 O 0.4453(3) 0.3355(2) 0.23467(15) 0.0269(4) Uani 1 1 d . . .
O6 O 0.5268(3) 0.4933(2) 0.34537(17) 0.0340(5) Uani 1 1 d . . .
C5 C 0.7285(4) 0.2891(3) 0.2758(2) 0.0250(6) Uani 1 1 d . . .
C6 C 0.7709(4) 0.1868(3) 0.2077(2) 0.0321(7) Uani 1 1 d . . .
C7 C 0.9332(5) 0.1379(4) 0.1792(3) 0.0428(9) Uani 1 1 d . . .
C8 C 1.0500(5) 0.1913(5) 0.2188(3) 0.0496(11) Uani 1 1 d . . .
C9 C 1.0068(5) 0.2916(5) 0.2868(4) 0.0534(11) Uani 1 1 d . . .
C10 C 0.8446(5) 0.3417(4) 0.3167(3) 0.0402(8) Uani 1 1 d . . .
C11 C 0.4172(4) 0.2424(3) 0.4129(2) 0.0250(6) Uani 1 1 d . . .
C12 C 0.3480(5) 0.1196(4) 0.3979(3) 0.0377(8) Uani 1 1 d . . .
C13 C 0.2667(5) 0.0334(5) 0.4783(3) 0.0494(10) Uani 1 1 d . . .
C14 C 0.2559(5) 0.0716(5) 0.5708(3) 0.0501(10) Uani 1 1 d . . .
C15 C 0.3245(6) 0.1935(5) 0.5854(3) 0.0528(11) Uani 1 1 d . . .
C16 C 0.4073(5) 0.2807(4) 0.5064(3) 0.0398(8) Uani 1 1 d . . .
H6 H 0.694(4) 0.155(4) 0.185(3) 0.031(9) Uiso 1 1 d . . .
H7 H 0.962(4) 0.075(4) 0.132(3) 0.032(10) Uiso 1 1 d . . .
H8 H 1.144(6) 0.162(5) 0.200(3) 0.054(13) Uiso 1 1 d . . .
H9 H 1.083(6) 0.320(5) 0.312(3) 0.056(13) Uiso 1 1 d . . .
H10 H 0.812(5) 0.399(5) 0.363(3) 0.054(13) Uiso 1 1 d . . .
H12 H 0.360(4) 0.101(4) 0.344(3) 0.029(10) Uiso 1 1 d . . .
H13 H 0.215(5) -0.042(5) 0.465(3) 0.054(12) Uiso 1 1 d . . .
H14 H 0.200(6) 0.023(5) 0.625(3) 0.063(14) Uiso 1 1 d . . .
H15 H 0.319(6) 0.219(5) 0.638(4) 0.058(14) Uiso 1 1 d . . .
H16 H 0.451(5) 0.360(5) 0.519(3) 0.052(12) Uiso 1 1 d . . .
C17 C 0.2377(8) 0.6904(6) 0.3217(4) 0.0765(16) Uani 1 1 d . . .
H17B H 0.2447 0.6163 0.2747 0.092 Uiso 1 1 calc R . .
H17A H 0.3511 0.7032 0.3281 0.092 Uiso 1 1 calc R . .
Cl2 Cl 0.17336(17) 0.84554(13) 0.27400(10) 0.0666(3) Uani 1 1 d . . .
Cl1 Cl 0.1127(2) 0.63233(19) 0.43295(12) 0.0989(5) Uani 1 1 d . . .

loop_
_atom_site_aniso_label
_atom_site_aniso_U_11
_atom_site_aniso_U_22
_atom_site_aniso_U_33
_atom_site_aniso_U_23
_atom_site_aniso_U_13
_atom_site_aniso_U_12
Rh1 0.01906(12) 0.01856(12) 0.01634(12) 0.00217(8) -0.00702(8) 0.00042(8)
O1 0.0274(11) 0.0236(10) 0.0207(10) 0.0028(8) -0.0090(8) -0.0020(8)
O2 0.0289(11) 0.0224(10) 0.0216(10) 0.0018(8) -0.0102(8) 0.0002(8)
O3 0.0214(10) 0.0269(10) 0.0231(10) 0.0022(8) -0.0066(8) 0.0017(8)
O4 0.0215(10) 0.0293(11) 0.0239(11) 0.0049(8) -0.0078(8) 0.0036(8)
C1 0.0199(13) 0.0226(14) 0.0249(14) -0.0013(11) -0.0080(11) 0.0028(10)
C2 0.0355(17) 0.0250(15) 0.0284(16) -0.0001(12) -0.0133(13) 0.0006(12)
C3 0.0204(14) 0.0226(14) 0.0268(15) 0.0008(11) -0.0077(11) 0.0007(11)
C4 0.0254(16) 0.0387(18) 0.0332(17) 0.0040(14) -0.0070(13) 0.0043(13)
F1 0.0522(13) 0.0355(12) 0.0667(15) -0.0166(11) -0.0202(12) 0.0163(10)
F2 0.0807(17) 0.0343(11) 0.0436(12) -0.0016(9) -0.0387(12) -0.0077(11)
F3 0.0540(13) 0.0370(11) 0.0464(13) -0.0027(9) -0.0076(10) -0.0187(10)
F4 0.0380(13) 0.102(2) 0.0518(15) 0.0261(14) 0.0087(11) 0.0278(13)
F5 0.0288(10) 0.0506(13) 0.0614(14) -0.0043(11) -0.0212(10) 0.0056(9)
F6 0.0486(13) 0.0403(13) 0.0837(18) -0.0193(12) -0.0239(13) 0.0123(10)
S1 0.0275(4) 0.0215(3) 0.0197(3) 0.0019(3) -0.0096(3) 0.0007(3)
O5 0.0285(11) 0.0332(12) 0.0215(10) 0.0046(9) -0.0123(9) -0.0027(9)
O6 0.0479(14) 0.0239(11) 0.0322(12) -0.0030(9) -0.0144(10) 0.0014(10)
C5 0.0270(15) 0.0239(14) 0.0242(14) 0.0070(11) -0.0092(12) -0.0019(11)
C6 0.0387(18) 0.0279(16) 0.0296(17) 0.0040(13) -0.0108(14) 0.0038(14)
C7 0.046(2) 0.037(2) 0.036(2) 0.0076(16) -0.0001(16) 0.0142(16)
C8 0.0271(19) 0.050(2) 0.060(3) 0.025(2) 0.0014(18) 0.0064(17)
C9 0.035(2) 0.055(3) 0.075(3) 0.012(2) -0.025(2) -0.0100(18)
C10 0.0363(19) 0.042(2) 0.048(2) -0.0010(17) -0.0200(17) -0.0046(15)
C11 0.0262(15) 0.0278(15) 0.0190(14) 0.0058(12) -0.0049(11) 0.0039(12)
C12 0.047(2) 0.0377(19) 0.0270(18) 0.0031(15) -0.0079(15) -0.0087(15)
C13 0.053(2) 0.043(2) 0.046(2) 0.0153(18) -0.0066(19) -0.0138(19)
C14 0.046(2) 0.058(3) 0.036(2) 0.0223(19) 0.0016(17) 0.0030(19)
C15 0.065(3) 0.069(3) 0.0196(18) 0.0047(18) -0.0067(17) 0.008(2)
C16 0.054(2) 0.041(2) 0.0250(17) 0.0010(15) -0.0115(15) -0.0012(17)
C17 0.105(4) 0.068(3) 0.045(3) 0.010(2) -0.009(3) 0.031(3)
Cl2 0.0775(8) 0.0555(7) 0.0687(8) 0.0098(6) -0.0269(6) 0.0027(6)
Cl1 0.0971(11) 0.1043(12) 0.0742(10) 0.0376(9) 0.0014(8) -0.0004(9)

loop_
_atom_type_symbol
_atom_type_description
_atom_type_scat_dispersion_real
_atom_type_scat_dispersion_imag
_atom_type_scat_source
C C 0.0033 0.0016 'International Tables Vol C Tables 4.2.6.8 and 6.1.1.4'
H H 0.0000 0.0000 'International Tables Vol C Tables 4.2.6.8 and 6.1.1.4'
O O 0.0106 0.0060 'International Tables Vol C Tables 4.2.6.8 and 6.1.1.4'
F F 0.0171 0.0103 'International Tables Vol C Tables 4.2.6.8 and 6.1.1.4'
S S 0.1246 0.1234 'International Tables Vol C Tables 4.2.6.8 and 6.1.1.4'
Rh Rh -1.1178 0.9187 'International Tables Vol C Tables 4.2.6.8 and 6.1.1.4'
Cl Cl 0.1484 0.1585 'International Tables Vol C Tables 4.2.6.8 and 6.1.1.4'

loop_
_geom_angle_atom_site_label_1
_geom_angle_atom_site_label_2
_geom_angle_atom_site_label_3
_geom_angle
_geom_angle_site_symmetry_1
_geom_angle_site_symmetry_3
_geom_angle_publ_flag
O4 Rh1 O2 88.49(8) . . y
O4 Rh1 O1 91.86(8) . . y
O2 Rh1 O1 176.14(7) . . y
O4 Rh1 O3 176.15(8) . . y
O2 Rh1 O3 91.51(8) . . y
O1 Rh1 O3 87.88(8) . . y
O4 Rh1 O5 92.75(8) . . y
O2 Rh1 O5 89.07(8) . . y
O1 Rh1 O5 94.76(8) . . y
O3 Rh1 O5 91.10(8) . . y
O4 Rh1 Rh1 87.64(6) . 2_665 n
O2 Rh1 Rh1 88.23(6) . 2_665 n
O1 Rh1 Rh1 87.94(6) . 2_665 n
O3 Rh1 Rh1 88.51(6) . 2_665 n
O5 Rh1 Rh1 177.26(5) . 2_665 n
C1 O1 Rh1 117.41(18) . . n
C1 O2 Rh1 117.04(18) 2_665 . n
C3 O3 Rh1 116.16(18) . . n
C3 O4 Rh1 117.91(18) 2_665 . n
O1 C1 O2 129.3(3) . 2_665 n
O1 C1 C2 115.8(2) . . n
O2 C1 C2 114.9(2) 2_665 . n
F3 C2 F2 107.6(3) . . n
F3 C2 F1 107.4(3) . . n
F2 C2 F1 107.5(3) . . n
F3 C2 C1 112.0(3) . . n
F2 C2 C1 111.8(2) . . n
F1 C2 C1 110.2(2) . . n
O4 C3 O3 129.7(3) 2_665 . n
O4 C3 C4 114.1(2) 2_665 . n
O3 C3 C4 116.2(3) . . n
F4 C4 F5 109.1(3) . . n
F4 C4 F6 108.0(3) . . n
F5 C4 F6 105.7(3) . . n
F4 C4 C3 113.2(3) . . n
F5 C4 C3 111.5(3) . . n
F6 C4 C3 108.9(3) . . n
O6 S1 O5 118.53(13) . . y
O6 S1 C5 108.05(14) . . y
O5 S1 C5 108.32(13) . . y
O6 S1 C11 108.88(14) . . y
O5 S1 C11 106.10(14) . . y
C5 S1 C11 106.33(13) . . y
S1 O5 Rh1 132.07(13) . . y
C6 C5 C10 121.5(3) . . n
C6 C5 S1 120.0(2) . . n
C10 C5 S1 118.5(3) . . n
C7 C6 C5 119.0(3) . . n
C7 C6 H6 122(2) . . n
C5 C6 H6 119(2) . . n
C6 C7 C8 119.8(4) . . n
C6 C7 H7 119(2) . . n
C8 C7 H7 121(2) . . n
C9 C8 C7 120.9(4) . . n
C9 C8 H8 121(3) . . n
C7 C8 H8 118(3) . . n
C8 C9 C10 120.4(4) . . n
C8 C9 H9 118(3) . . n
C10 C9 H9 122(3) . . n
C9 C10 C5 118.5(4) . . n
C9 C10 H10 122(3) . . n
C5 C10 H10 119(3) . . n
C12 C11 C16 121.1(3) . . n
C12 C11 S1 120.5(2) . . n
C16 C11 S1 118.4(3) . . n
C11 C12 C13 119.0(4) . . n
C11 C12 H12 118(3) . . n
C13 C12 H12 123(3) . . n
C14 C13 C12 120.0(4) . . n
C14 C13 H13 124(3) . . n
C12 C13 H13 116(3) . . n
C15 C14 C13 120.8(4) . . n
C15 C14 H14 115(3) . . n
C13 C14 H14 124(3) . . n
C14 C15 C16 120.3(4) . . n
C14 C15 H15 123(4) . . n
C16 C15 H15 116(4) . . n
C11 C16 C15 118.7(4) . . n
C11 C16 H16 124(3) . . n
C15 C16 H16 117(3) . . n
Cl1 C17 Cl2 114.7(3) . . n
Cl1 C17 H17B 108.6 . . n
Cl2 C17 H17B 108.6 . . n
Cl1 C17 H17A 108.6 . . n
Cl2 C17 H17A 108.6 . . n
H17B C17 H17A 107.6 . . n

loop_
_geom_bond_atom_site_label_1
_geom_bond_atom_site_label_2
_geom_bond_distance
_geom_bond_site_symmetry_2
_geom_bond_publ_flag
Rh1 O4 2.027(2) . y
Rh1 O2 2.028(2) . y
Rh1 O1 2.031(2) . y
Rh1 O3 2.0346(19) . y
Rh1 O5 2.306(2) . y
Rh1 Rh1 2.3973(4) 2_665 y
O1 C1 1.246(3) . n
O2 C1 1.256(3) 2_665 n
O3 C3 1.259(3) . n
O4 C3 1.239(4) 2_665 n
C1 O2 1.256(3) 2_665 n
C1 C2 1.532(4) . n
C2 F3 1.317(4) . n
C2 F2 1.321(3) . n
C2 F1 1.325(4) . n
C3 O4 1.239(4) 2_665 n
C3 C4 1.534(4) . n
C4 F4 1.307(4) . n
C4 F5 1.319(4) . n
C4 F6 1.344(4) . n
S1 O6 1.428(2) . y
S1 O5 1.456(2) . y
S1 C5 1.757(3) . y
S1 C11 1.760(3) . y
C5 C6 1.383(5) . n
C5 C10 1.383(4) . n
C6 C7 1.379(5) . n
C6 H6 0.87(4) . n
C7 C8 1.380(6) . n
C7 H7 0.90(4) . n
C8 C9 1.367(7) . n
C8 H8 0.81(4) . n
C9 C10 1.382(6) . n
C9 H9 0.86(4) . n
C10 H10 0.86(4) . n
C11 C12 1.370(5) . n
C11 C16 1.380(5) . n
C12 C13 1.384(5) . n
C12 H12 0.78(4) . n
C13 C14 1.365(6) . n
C13 H13 0.90(4) . n
C14 C15 1.359(7) . n
C14 H14 0.89(5) . n
C15 C16 1.381(6) . n
C15 H15 0.80(5) . n
C16 H16 0.90(4) . n
C17 Cl1 1.703(5) . n
C17 Cl2 1.711(5) . n
C17 H17B 0.9900 . n
C17 H17A 0.9900 . n
